data_7050735
loop_
_publ_author_name
'Wing-Wah Yam, Vivian'
'Chung-Chin Cheng, Eddie'
'Zhu, Nianyong'

_publ_section_title
;
 Synthesis, photophysics, and electrochemistry of hexanuclear silver(I)
 chalcogenolate complexes. X-Ray crystal structures of
 [Ag6(&#x00B5;-dppm)4(&#x00B5;3-SC6H4Me-p)4](PF6)2 and
 [Ag6(&#x00B5;-dppm)4(&#x00B5;3-SeC6H4Cl-p)4](PF6)2
;
_journal_issue 3
_journal_name_full 'New Journal of Chemistry'
_journal_page_first 279
_journal_paper_doi 10.1039/b108759m
_journal_volume 26
_journal_year 2002
_chemical_formula_moiety 'C96 H80 Ag6 Cl4 F12 P10 Se4'
_chemical_formula_sum 'C124 H104 Ag6 Cl4 F12 P10 Se4'
_chemical_formula_weight 3236.63
_space_group_IT_number 82
_symmetry_cell_setting tetragonal
_symmetry_space_group_name_Hall 'I -4'
_symmetry_space_group_name_H-M 'I -4'
_atom_sites_solution_hydrogens geom
_atom_sites_solution_primary direct
_atom_sites_solution_secondary difmap
_audit_creation_method SHELXL-97
_cell_angle_alpha 90.00
_cell_angle_beta 90.00
_cell_angle_gamma 90.00
_cell_formula_units_Z 2
_cell_length_a 16.021(2)
_cell_length_b 16.021(2)
_cell_length_c 27.512(4)
_cell_measurement_reflns_used 0
_cell_measurement_temperature 301(2)
_cell_measurement_theta_max 0
_cell_measurement_theta_min 0
_cell_volume 7061.6(16)
_computing_molecular_graphics 'Ortep-3 for Windows (Farrugia, 1997)'
_computing_publication_material 'WinGX publication routines (Farrugia, 1999)'
_computing_structure_refinement 'SHELXL-97 (Sheldrick, 1997)'
_diffrn_ambient_temperature 301(2)
_diffrn_measured_fraction_theta_full 0.918
_diffrn_measured_fraction_theta_max 0.918
_diffrn_radiation_monochromator graphite
_diffrn_radiation_source 'fine-focus sealed tube'
_diffrn_radiation_type MoK\a
_diffrn_radiation_wavelength 0.71073
_diffrn_reflns_av_R_equivalents 0.0352
_diffrn_reflns_av_sigmaI/netI 0.0652
_diffrn_reflns_limit_h_max 19
_diffrn_reflns_limit_h_min -18
_diffrn_reflns_limit_k_max 14
_diffrn_reflns_limit_k_min -19
_diffrn_reflns_limit_l_max 33
_diffrn_reflns_limit_l_min -22
_diffrn_reflns_number 8251
_diffrn_reflns_theta_full 25.57
_diffrn_reflns_theta_max 25.57
_diffrn_reflns_theta_min 1.47
_exptl_absorpt_coefficient_mu 2.094
_exptl_crystal_colour colorless
_exptl_crystal_density_diffrn 1.522
_exptl_crystal_density_method 'not measured'
_exptl_crystal_description prism
_exptl_crystal_F_000 3184
_exptl_crystal_size_max 0.4
_exptl_crystal_size_mid 0.3
_exptl_crystal_size_min 0.3
_refine_diff_density_max 1.343
_refine_diff_density_min -1.092
_refine_diff_density_rms 0.329
_refine_ls_abs_structure_details 'Flack H D (1983), Acta Cryst. A39, 876-881'
_refine_ls_abs_structure_Flack -0.002(14)
_refine_ls_extinction_method none
_refine_ls_goodness_of_fit_ref 1.042
_refine_ls_hydrogen_treatment mixed
_refine_ls_matrix_type full
_refine_ls_number_parameters 366
_refine_ls_number_reflns 5010
_refine_ls_number_restraints 0
_refine_ls_restrained_S_all 1.042
_refine_ls_R_factor_all 0.0507
_refine_ls_R_factor_gt 0.0374
_refine_ls_shift/su_max 0.002
_refine_ls_shift/su_mean 0.000
_refine_ls_structure_factor_coef Fsqd
_refine_ls_weighting_details 'calc w=1/[\s^2^(Fo^2^)+(0.0570P)^2^+0.0000P] where P=(Fo^2^+2Fc^2^)/3'
_refine_ls_weighting_scheme calc
_refine_ls_wR_factor_gt 0.0984
_refine_ls_wR_factor_ref 0.1112
_reflns_number_gt 4059
_reflns_number_total 5010
_reflns_threshold_expression >2sigma(I)
_cod_data_source_file b108759m.txt
_cod_data_source_block mar61
_cod_database_code 7050735

loop_
_symmetry_equiv_pos_as_xyz
'x, y, z'
'-x, -y, z'
'y, -x, -z'
'-y, x, -z'
'x+1/2, y+1/2, z+1/2'
'-x+1/2, -y+1/2, z+1/2'
'y+1/2, -x+1/2, -z+1/2'
'-y+1/2, x+1/2, -z+1/2'

loop_
_atom_site_label
_atom_site_type_symbol
_atom_site_fract_x
_atom_site_fract_y
_atom_site_fract_z
_atom_site_U_iso_or_equiv
_atom_site_adp_type
_atom_site_occupancy
_atom_site_symmetry_multiplicity
_atom_site_calc_flag
_atom_site_refinement_flags
_atom_site_disorder_assembly
_atom_site_disorder_group
Ag1 Ag 0.5000 0.5000 0.87092(3) 0.0617(2) Uani 1 2 d S . .
Ag2 Ag 0.62888(4) 0.52535(4) 0.96589(2) 0.07211(19) Uani 1 1 d . . .
Se1 Se 0.50442(5) 0.62546(5) 0.94152(3) 0.0693(2) Uani 1 1 d . . .
P1 P 0.62855(11) 0.51746(12) 0.82140(6) 0.0570(4) Uani 1 1 d . . .
P2 P 0.74424(11) 0.50487(14) 0.90970(7) 0.0634(5) Uani 1 1 d . . .
P3 P 0.5000 1.0000 0.7500 0.105(2) Uani 1 4 d S . .
P4 P 1.0000 0.5000 0.7500 0.0835(13) Uani 1 4 d S . .
Cl1 Cl 0.6968(6) 0.9669(3) 0.8950(2) 0.299(5) Uani 1 1 d . . .
C1 C 0.5662(8) 0.7250(5) 0.9261(3) 0.087(3) Uani 1 1 d . . .
C2 C 0.6476(8) 0.7350(6) 0.9407(4) 0.100(3) Uani 1 1 d . . .
H2 H 0.6747 0.6927 0.9576 0.120 Uiso 1 1 calc R . .
C3 C 0.6899(12) 0.8101(10) 0.9296(7) 0.158(7) Uani 1 1 d . . .
H3 H 0.7457 0.8190 0.9373 0.190 Uiso 1 1 calc R . .
C4 C 0.637(2) 0.8744(10) 0.9045(7) 0.185(12) Uani 1 1 d . . .
C5 C 0.5597(16) 0.8610(10) 0.8897(7) 0.164(8) Uani 1 1 d . . .
H5 H 0.5307 0.9010 0.8720 0.197 Uiso 1 1 calc R . .
C6 C 0.5252(11) 0.7886(8) 0.9011(5) 0.130(5) Uani 1 1 d . . .
H6 H 0.4701 0.7796 0.8918 0.156 Uiso 1 1 calc R . .
C7 C 0.7253(4) 0.5547(5) 0.8506(3) 0.067(2) Uani 1 1 d . . .
H7A H 0.7722 0.5434 0.8292 0.081 Uiso 1 1 calc R . .
H7B H 0.7218 0.6146 0.8550 0.081 Uiso 1 1 calc R . .
C8 C 0.6048(4) 0.6020(5) 0.7787(3) 0.0633(18) Uani 1 1 d . . .
C9 C 0.6006(5) 0.6832(5) 0.7961(4) 0.077(2) Uani 1 1 d . . .
H9 H 0.6149 0.6942 0.8282 0.092 Uiso 1 1 calc R . .
C10 C 0.5756(6) 0.7476(6) 0.7665(5) 0.093(3) Uani 1 1 d . . .
H10 H 0.5738 0.8020 0.7783 0.111 Uiso 1 1 calc R . .
C11 C 0.5534(7) 0.7311(8) 0.7193(5) 0.105(3) Uani 1 1 d . . .
H11 H 0.5375 0.7746 0.6990 0.126 Uiso 1 1 calc R . .
C12 C 0.5545(7) 0.6518(8) 0.7021(4) 0.100(3) Uani 1 1 d . . .
H12 H 0.5378 0.6410 0.6704 0.120 Uiso 1 1 calc R . .
C13 C 0.5806(6) 0.5858(6) 0.7321(3) 0.080(2) Uani 1 1 d . . .
H13 H 0.5814 0.5314 0.7202 0.096 Uiso 1 1 calc R . .
C14 C 0.6625(5) 0.4314(5) 0.7832(3) 0.069(2) Uani 1 1 d . . .
C15 C 0.7257(6) 0.4421(7) 0.7491(4) 0.090(3) Uani 1 1 d . . .
H15 H 0.7506 0.4942 0.7458 0.108 Uiso 1 1 calc R . .
C16 C 0.7517(9) 0.3774(10) 0.7203(5) 0.127(4) Uani 1 1 d . . .
H16 H 0.7937 0.3847 0.6973 0.153 Uiso 1 1 calc R . .
C17 C 0.7140(10) 0.3023(10) 0.7265(7) 0.139(5) Uani 1 1 d . . .
H17 H 0.7303 0.2580 0.7068 0.167 Uiso 1 1 calc R . .
C18 C 0.6521(8) 0.2886(8) 0.7610(7) 0.128(5) Uani 1 1 d . . .
H18 H 0.6285 0.2360 0.7650 0.154 Uiso 1 1 calc R . .
C19 C 0.6267(6) 0.3547(5) 0.7891(5) 0.090(3) Uani 1 1 d . . .
H19 H 0.5850 0.3472 0.8122 0.108 Uiso 1 1 calc R . .
C20 C 0.7705(5) 0.3968(5) 0.8961(3) 0.070(2) Uani 1 1 d . . .
C21 C 0.7353(7) 0.3372(7) 0.9245(5) 0.107(3) Uani 1 1 d . . .
H21 H 0.7003 0.3532 0.9498 0.129 Uiso 1 1 calc R . .
C22 C 0.7499(11) 0.2533(9) 0.9167(8) 0.162(7) Uani 1 1 d . . .
H22 H 0.7268 0.2134 0.9373 0.195 Uiso 1 1 calc R . .
C23 C 0.7989(11) 0.2295(10) 0.8783(8) 0.151(6) Uani 1 1 d . . .
H23 H 0.8067 0.1733 0.8712 0.181 Uiso 1 1 calc R . .
C24 C 0.8354(8) 0.2887(11) 0.8511(5) 0.120(4) Uani 1 1 d . . .
H24 H 0.8726 0.2730 0.8268 0.144 Uiso 1 1 calc R . .
C25 C 0.8192(6) 0.3727(7) 0.8584(4) 0.095(3) Uani 1 1 d . . .
H25 H 0.8415 0.4124 0.8374 0.114 Uiso 1 1 calc R . .
C26 C 0.8415(5) 0.5537(6) 0.9307(3) 0.074(2) Uani 1 1 d . . .
C27 C 0.9025(5) 0.5811(7) 0.9005(4) 0.103(3) Uani 1 1 d . . .
H27 H 0.8969 0.5768 0.8669 0.123 Uiso 1 1 calc R . .
C28 C 0.9735(7) 0.6159(10) 0.9211(7) 0.133(5) Uani 1 1 d . . .
H28 H 1.0155 0.6349 0.9006 0.159 Uiso 1 1 calc R . .
C29 C 0.9840(8) 0.6231(11) 0.9668(7) 0.147(6) Uani 1 1 d . . .
H29 H 1.0334 0.6456 0.9787 0.176 Uiso 1 1 calc R . .
C30 C 0.9223(9) 0.5978(15) 0.9990(6) 0.199(10) Uani 1 1 d . . .
H30 H 0.9285 0.6048 1.0324 0.239 Uiso 1 1 calc R . .
C31 C 0.8500(8) 0.5613(11) 0.9792(4) 0.148(6) Uani 1 1 d . . .
H31 H 0.8079 0.5423 0.9997 0.177 Uiso 1 1 calc R . .
F1 F 0.5806(5) 0.9553(5) 0.7562(8) 0.242(8) Uani 1 1 d . . .
F2 F 0.5000 1.0000 0.7006(14) 0.53(4) Uani 1 2 d S . .
F3 F 0.9168(9) 0.5302(10) 0.7705(8) 0.186(6) Uani 0.75 1 d P . .
F4 F 1.0278(12) 0.5636(15) 0.7848(10) 0.271(13) Uani 0.75 1 d P . .

loop_
_atom_site_aniso_label
_atom_site_aniso_U_11
_atom_site_aniso_U_22
_atom_site_aniso_U_33
_atom_site_aniso_U_23
_atom_site_aniso_U_13
_atom_site_aniso_U_12
Ag1 0.0551(4) 0.0756(5) 0.0545(4) 0.000 0.000 -0.0071(4)
Ag2 0.0644(3) 0.0819(4) 0.0700(4) -0.0003(3) 0.0114(3) -0.0051(3)
Se1 0.0724(5) 0.0695(5) 0.0661(4) -0.0161(4) 0.0064(4) -0.0019(4)
P1 0.0511(10) 0.0672(11) 0.0526(9) 0.0015(8) 0.0027(8) 0.0006(9)
P2 0.0484(9) 0.0854(14) 0.0565(11) 0.0022(10) 0.0023(8) -0.0005(9)
P3 0.0720(19) 0.0720(19) 0.171(7) 0.000 0.000 0.000
P4 0.0905(19) 0.0905(19) 0.070(3) 0.000 0.000 0.000
Cl1 0.574(14) 0.133(3) 0.191(5) -0.020(3) 0.187(8) -0.161(6)
C1 0.133(9) 0.068(5) 0.061(5) -0.011(4) 0.019(5) -0.007(5)
C2 0.127(9) 0.092(6) 0.082(6) 0.008(6) 0.013(7) -0.041(6)
C3 0.210(16) 0.132(12) 0.131(12) -0.027(10) 0.077(11) -0.087(12)
C4 0.38(3) 0.081(9) 0.097(11) -0.007(8) 0.097(17) -0.082(16)
C5 0.30(3) 0.079(10) 0.115(13) 0.007(8) 0.029(15) -0.023(12)
C6 0.217(14) 0.090(8) 0.083(8) 0.003(6) 0.009(9) 0.027(8)
C7 0.052(4) 0.077(5) 0.072(5) 0.005(4) 0.012(4) -0.004(4)
C8 0.059(4) 0.072(5) 0.060(5) 0.006(4) 0.007(3) 0.001(3)
C9 0.074(5) 0.078(5) 0.078(6) 0.004(5) 0.005(4) 0.006(4)
C10 0.096(6) 0.071(6) 0.110(9) 0.025(5) 0.005(6) 0.006(5)
C11 0.114(8) 0.109(8) 0.092(8) 0.039(7) 0.009(7) 0.016(6)
C12 0.107(7) 0.126(9) 0.066(6) 0.016(6) -0.003(5) 0.017(6)
C13 0.088(6) 0.084(5) 0.067(5) -0.001(4) 0.006(5) 0.014(5)
C14 0.063(4) 0.074(5) 0.069(5) 0.000(4) 0.001(4) 0.017(4)
C15 0.082(6) 0.103(7) 0.086(7) -0.007(5) 0.016(5) 0.018(5)
C16 0.131(10) 0.131(11) 0.119(11) -0.016(8) 0.037(8) 0.042(9)
C17 0.138(12) 0.117(11) 0.162(14) -0.054(10) 0.000(10) 0.041(9)
C18 0.099(8) 0.089(8) 0.196(17) -0.033(8) -0.004(9) 0.016(6)
C19 0.076(5) 0.071(5) 0.122(9) -0.020(6) -0.011(5) 0.014(4)
C20 0.066(4) 0.082(5) 0.062(5) 0.006(4) -0.005(4) 0.010(4)
C21 0.118(8) 0.085(7) 0.118(10) 0.021(6) 0.015(7) 0.019(6)
C22 0.178(14) 0.096(9) 0.21(2) 0.032(10) 0.060(14) 0.016(9)
C23 0.170(14) 0.109(10) 0.174(18) -0.014(10) 0.004(13) 0.037(10)
C24 0.102(8) 0.153(12) 0.107(9) -0.027(9) -0.007(7) 0.050(8)
C25 0.086(6) 0.117(8) 0.082(7) -0.003(6) -0.006(5) 0.031(6)
C26 0.054(4) 0.105(6) 0.062(5) 0.005(4) -0.005(4) -0.009(4)
C27 0.066(5) 0.154(10) 0.088(7) -0.001(7) 0.006(5) -0.032(6)
C28 0.065(6) 0.201(15) 0.132(13) -0.010(10) 0.012(7) -0.037(7)
C29 0.088(8) 0.205(15) 0.146(15) -0.011(13) -0.029(9) -0.050(9)
C30 0.108(9) 0.38(3) 0.107(10) -0.038(16) -0.023(9) -0.093(14)
C31 0.095(8) 0.273(18) 0.075(7) -0.009(9) -0.010(6) -0.071(10)
F1 0.089(5) 0.093(5) 0.54(3) -0.005(9) -0.011(8) 0.005(4)
F2 0.76(10) 0.63(9) 0.21(4) 0.000 0.000 -0.25(8)
F3 0.134(9) 0.175(12) 0.248(18) -0.049(12) 0.073(11) -0.007(8)
F4 0.213(16) 0.26(2) 0.34(3) -0.18(2) -0.087(19) 0.006(15)

loop_
_atom_type_symbol
_atom_type_description
_atom_type_scat_dispersion_real
_atom_type_scat_dispersion_imag
_atom_type_scat_source
Ag Ag -0.8971 1.1015 'International Tables Vol C Tables 4.2.6.8 and 6.1.1.4'
Se Se -0.0929 2.2259 'International Tables Vol C Tables 4.2.6.8 and 6.1.1.4'
P P 0.1023 0.0942 'International Tables Vol C Tables 4.2.6.8 and 6.1.1.4'
Cl Cl 0.1484 0.1585 'International Tables Vol C Tables 4.2.6.8 and 6.1.1.4'
C C 0.0033 0.0016 'International Tables Vol C Tables 4.2.6.8 and 6.1.1.4'
H H 0.0000 0.0000 'International Tables Vol C Tables 4.2.6.8 and 6.1.1.4'
F F 0.0171 0.0103 'International Tables Vol C Tables 4.2.6.8 and 6.1.1.4'

loop_
_geom_angle_atom_site_label_1
_geom_angle_atom_site_label_2
_geom_angle_atom_site_label_3
_geom_angle
_geom_angle_site_symmetry_1
_geom_angle_site_symmetry_3
_geom_angle_publ_flag
P1 Ag1 P1 113.51(9) 2_665 . ?
P1 Ag1 Se1 118.86(5) 2_665 . ?
P1 Ag1 Se1 106.20(5) . . ?
P1 Ag1 Se1 106.20(5) 2_665 2_665 ?
P1 Ag1 Se1 118.86(5) . 2_665 ?
Se1 Ag1 Se1 92.00(4) . 2_665 ?
P1 Ag1 Ag2 161.92(5) 2_665 . ?
P1 Ag1 Ag2 84.45(4) . . ?
Se1 Ag1 Ag2 49.94(2) . . ?
Se1 Ag1 Ag2 64.00(3) 2_665 . ?
P1 Ag1 Ag2 84.45(4) 2_665 2_665 ?
P1 Ag1 Ag2 161.92(5) . 2_665 ?
Se1 Ag1 Ag2 64.00(3) . 2_665 ?
Se1 Ag1 Ag2 49.94(2) 2_665 2_665 ?
Ag2 Ag1 Ag2 77.70(3) . 2_665 ?
P2 Ag2 Se1 128.02(6) . 3_567 ?
P2 Ag2 Se1 119.58(6) . . ?
Se1 Ag2 Se1 110.16(3) 3_567 . ?
P2 Ag2 Ag1 87.50(5) . . ?
Se1 Ag2 Ag1 136.89(3) 3_567 . ?
Se1 Ag2 Ag1 53.99(2) . . ?
C1 Se1 Ag2 107.1(3) . 4_657 ?
C1 Se1 Ag2 99.9(4) . . ?
Ag2 Se1 Ag2 84.40(3) 4_657 . ?
C1 Se1 Ag1 117.1(3) . . ?
Ag2 Se1 Ag1 133.89(4) 4_657 . ?
Ag2 Se1 Ag1 76.07(3) . . ?
C14 P1 C8 104.6(4) . . ?
C14 P1 C7 104.2(4) . . ?
C8 P1 C7 102.4(4) . . ?
C14 P1 Ag1 118.7(3) . . ?
C8 P1 Ag1 105.2(2) . . ?
C7 P1 Ag1 119.6(3) . . ?
C20 P2 C26 105.9(4) . . ?
C20 P2 C7 105.6(4) . . ?
C26 P2 C7 103.5(4) . . ?
C20 P2 Ag2 115.8(3) . . ?
C26 P2 Ag2 112.8(3) . . ?
C7 P2 Ag2 112.3(2) . . ?
F2 P3 F2 180.00(3) 7_466 . ?
F2 P3 F1 96.6(8) 7_466 7_466 ?
F2 P3 F1 83.4(8) . 7_466 ?
F2 P3 F1 83.4(8) 7_466 . ?
F2 P3 F1 96.6(8) . . ?
F1 P3 F1 90.8(2) 7_466 . ?
F2 P3 F1 83.4(8) 7_466 2_675 ?
F2 P3 F1 96.6(8) . 2_675 ?
F1 P3 F1 90.8(2) 7_466 2_675 ?
F1 P3 F1 166.8(17) . 2_675 ?
F2 P3 F1 96.6(8) 7_466 8_656 ?
F2 P3 F1 83.4(8) . 8_656 ?
F1 P3 F1 166.8(17) 7_466 8_656 ?
F1 P3 F1 90.8(2) . 8_656 ?
F1 P3 F1 90.8(2) 2_675 8_656 ?
F4 P4 F4 115.1(15) 7_566 . ?
F4 P4 F4 115.1(15) 7_566 2_765 ?
F4 P4 F4 99(3) . 2_765 ?
F4 P4 F4 99(3) 7_566 8_646 ?
F4 P4 F4 115.1(15) . 8_646 ?
F4 P4 F4 115.1(15) 2_765 8_646 ?
F4 P4 F3 73.4(10) 7_566 8_646 ?
F4 P4 F3 161(2) . 8_646 ?
F4 P4 F3 62.5(11) 2_765 8_646 ?
F4 P4 F3 78.7(10) 8_646 8_646 ?
F4 P4 F3 62.5(11) 7_566 2_765 ?
F4 P4 F3 73.4(10) . 2_765 ?
F4 P4 F3 78.7(10) 2_765 2_765 ?
F4 P4 F3 161(2) 8_646 2_765 ?
F3 P4 F3 97.8(6) 8_646 2_765 ?
F4 P4 F3 161(2) 7_566 . ?
F4 P4 F3 78.7(10) . . ?
F4 P4 F3 73.4(10) 2_765 . ?
F4 P4 F3 62.5(11) 8_646 . ?
F3 P4 F3 97.8(6) 8_646 . ?
F3 P4 F3 136.6(19) 2_765 . ?
F4 P4 F3 78.7(10) 7_566 7_566 ?
F4 P4 F3 62.5(11) . 7_566 ?
F4 P4 F3 161(2) 2_765 7_566 ?
F4 P4 F3 73.4(10) 8_646 7_566 ?
F3 P4 F3 136.6(19) 8_646 7_566 ?
F3 P4 F3 97.8(6) 2_765 7_566 ?
F3 P4 F3 97.8(6) . 7_566 ?
C2 C1 C6 120.4(11) . . ?
C2 C1 Se1 121.3(8) . . ?
C6 C1 Se1 118.2(10) . . ?
C1 C2 C3 119.4(14) . . ?
C2 C3 C4 114.3(16) . . ?
C5 C4 C3 124.1(15) . . ?
C5 C4 Cl1 126(2) . . ?
C3 C4 Cl1 109(2) . . ?
C4 C5 C6 118(2) . . ?
C5 C6 C1 124.1(18) . . ?
P2 C7 P1 112.6(4) . . ?
C13 C8 C9 119.2(8) . . ?
C13 C8 P1 121.4(6) . . ?
C9 C8 P1 118.9(6) . . ?
C10 C9 C8 121.0(10) . . ?
C11 C10 C9 119.4(10) . . ?
C12 C11 C10 120.6(10) . . ?
C11 C12 C13 120.3(11) . . ?
C8 C13 C12 119.5(9) . . ?
C19 C14 C15 119.8(9) . . ?
C19 C14 P1 119.3(7) . . ?
C15 C14 P1 120.9(7) . . ?
C16 C15 C14 121.2(11) . . ?
C17 C16 C15 117.5(12) . . ?
C16 C17 C18 122.9(12) . . ?
C19 C18 C17 118.3(12) . . ?
C14 C19 C18 120.3(12) . . ?
C25 C20 C21 118.6(9) . . ?
C25 C20 P2 124.2(8) . . ?
C21 C20 P2 117.1(7) . . ?
C20 C21 C22 121.8(12) . . ?
C23 C22 C21 119.2(14) . . ?
C24 C23 C22 118.9(14) . . ?
C23 C24 C25 121.6(13) . . ?
C20 C25 C24 119.7(12) . . ?
C31 C26 C27 120.4(9) . . ?
C31 C26 P2 115.8(7) . . ?
C27 C26 P2 123.8(7) . . ?
C26 C27 C28 118.0(11) . . ?
C29 C28 C27 123.2(13) . . ?
C28 C29 C30 120.7(12) . . ?
C29 C30 C31 117.4(14) . . ?
C26 C31 C30 120.3(12) . . ?
P4 F3 F4 56.9(8) . 8_646 ?
P4 F4 F3 60.6(8) . 7_566 ?

loop_
_geom_bond_atom_site_label_1
_geom_bond_atom_site_label_2
_geom_bond_distance
_geom_bond_site_symmetry_2
_geom_bond_publ_flag
Ag1 P1 2.4852(18) 2_665 ?
Ag1 P1 2.4852(18) . ?
Ag1 Se1 2.7960(10) . ?
Ag1 Se1 2.7960(10) 2_665 ?
Ag1 Ag2 3.3548(10) . ?
Ag1 Ag2 3.3548(10) 2_665 ?
Ag2 P2 2.432(2) . ?
Ag2 Se1 2.5921(11) 3_567 ?
Ag2 Se1 2.6453(11) . ?
Se1 C1 1.925(10) . ?
Se1 Ag2 2.5921(11) 4_657 ?
P1 C14 1.817(8) . ?
P1 C8 1.832(8) . ?
P1 C7 1.844(8) . ?
P2 C20 1.820(8) . ?
P2 C26 1.837(8) . ?
P2 C7 1.838(9) . ?
P3 F2 1.36(4) 7_466 ?
P3 F2 1.36(4) . ?
P3 F1 1.487(8) 7_466 ?
P3 F1 1.487(8) . ?
P3 F1 1.487(8) 2_675 ?
P3 F1 1.487(8) 8_656 ?
P4 F4 1.467(13) 7_566 ?
P4 F4 1.467(13) . ?
P4 F4 1.467(13) 2_765 ?
P4 F4 1.467(13) 8_646 ?
P4 F3 1.526(11) 8_646 ?
P4 F3 1.526(11) 2_765 ?
P4 F3 1.526(11) . ?
P4 F3 1.526(11) 7_566 ?
Cl1 C4 1.785(16) . ?
C1 C2 1.375(16) . ?
C1 C6 1.393(16) . ?
C2 C3 1.414(16) . ?
C3 C4 1.50(3) . ?
C4 C5 1.32(3) . ?
C5 C6 1.32(2) . ?
C8 C13 1.366(13) . ?
C8 C9 1.388(12) . ?
C9 C10 1.375(13) . ?
C10 C11 1.370(17) . ?
C11 C12 1.356(16) . ?
C12 C13 1.404(13) . ?
C14 C19 1.365(12) . ?
C14 C15 1.391(13) . ?
C15 C16 1.370(16) . ?
C16 C17 1.36(2) . ?
C17 C18 1.39(2) . ?
C18 C19 1.371(17) . ?
C20 C25 1.355(13) . ?
C20 C21 1.357(14) . ?
C21 C22 1.381(17) . ?
C22 C23 1.37(2) . ?
C23 C24 1.34(2) . ?
C24 C25 1.385(18) . ?
C26 C31 1.346(16) . ?
C26 C27 1.357(13) . ?
C27 C28 1.388(16) . ?
C28 C29 1.27(2) . ?
C29 C30 1.39(2) . ?
C30 C31 1.408(16) . ?
F3 F4 1.55(3) 8_646 ?
F4 F3 1.55(3) 7_566 ?
